data_4078805
loop_
_publ_author_name
'Oishi, Masataka'
'Kino, Masashi'
'Saso, Masayuki'
'Oshima, Masato'
'Suzuki, Hiroharu'

_publ_section_title
;
 Early--Late Heterobimetallic Complexes with a Ta--Ir Multiple Bond:
 Bimetallic Oxidative Additions of C--H, N--H, and O--H Bonds
;
_journal_issue 13
_journal_name_full Organometallics
_journal_page_first 4658
_journal_paper_doi 10.1021/om300429u
_journal_volume 31
_journal_year 2012
_chemical_formula_sum 'C30 H48 Br Ir N Si Ta'
_chemical_formula_weight 903.84
_chemical_name_systematic
; 
 ? 
;
_space_group_IT_number 14
_symmetry_cell_setting monoclinic
_symmetry_space_group_name_Hall '-P 2yn'
_symmetry_space_group_name_H-M 'P 1 21/n 1'
_atom_sites_solution_hydrogens geom
_atom_sites_solution_primary direct
_atom_sites_solution_secondary difmap
_audit_creation_method SHELXL-97
_cell_angle_alpha 90.00
_cell_angle_beta 106.2700(8)
_cell_angle_gamma 90.00
_cell_formula_units_Z 8
_cell_length_a 15.1736(4)
_cell_length_b 21.9593(5)
_cell_length_c 20.0407(5)
_cell_measurement_reflns_used 63662
_cell_measurement_temperature 123(2)
_cell_measurement_theta_max 27.48
_cell_measurement_theta_min 2.99
_cell_volume 6410.2(3)
_computing_cell_refinement PROCESS-AUTO
_computing_data_collection 'PROCESS-AUTO (Rigaku, 1998)'
_computing_data_reduction 'SHELXS-97 (Sheldrick, 1990)'
_computing_molecular_graphics 'ORTEX (P.McArdle, 1995)'
_computing_publication_material SHELXL-97
_computing_structure_refinement 'SHELXL-97 (Sheldrick, 1997)'
_computing_structure_solution SHELXS-97
_diffrn_ambient_temperature 123(2)
_diffrn_detector_area_resol_mean 10
_diffrn_measured_fraction_theta_full 0.997
_diffrn_measured_fraction_theta_max 0.997
_diffrn_measurement_device_type 'Rigaku R-AXIS RAPID Imaging Plate'
_diffrn_measurement_method \w
_diffrn_radiation_monochromator graphite
_diffrn_radiation_source 'Rigaku Rotating Anode Ultrax18'
_diffrn_radiation_type MoK\a
_diffrn_radiation_wavelength 0.71069
_diffrn_reflns_av_R_equivalents 0.0832
_diffrn_reflns_av_sigmaI/netI 0.0692
_diffrn_reflns_limit_h_max 19
_diffrn_reflns_limit_h_min -19
_diffrn_reflns_limit_k_max 28
_diffrn_reflns_limit_k_min -27
_diffrn_reflns_limit_l_max 25
_diffrn_reflns_limit_l_min -25
_diffrn_reflns_number 63662
_diffrn_reflns_theta_full 27.48
_diffrn_reflns_theta_max 27.48
_diffrn_reflns_theta_min 2.99
_exptl_absorpt_coefficient_mu 8.861
_exptl_absorpt_correction_T_max 1.0000
_exptl_absorpt_correction_T_min 0.3737
_exptl_absorpt_correction_type empirical
_exptl_crystal_colour yellow
_exptl_crystal_density_diffrn 1.873
_exptl_crystal_density_meas ?
_exptl_crystal_density_method 'not measured'
_exptl_crystal_description platelet
_exptl_crystal_F_000 3472
_exptl_crystal_size_max 0.165
_exptl_crystal_size_mid 0.101
_exptl_crystal_size_min 0.024
_refine_diff_density_max 1.822
_refine_diff_density_min -1.793
_refine_diff_density_rms 0.200
_refine_ls_extinction_method none
_refine_ls_goodness_of_fit_ref 0.977
_refine_ls_hydrogen_treatment mixed
_refine_ls_matrix_type full
_refine_ls_number_parameters 676
_refine_ls_number_reflns 14657
_refine_ls_number_restraints 0
_refine_ls_restrained_S_all 0.977
_refine_ls_R_factor_all 0.0546
_refine_ls_R_factor_gt 0.0358
_refine_ls_shift/su_max 0.002
_refine_ls_shift/su_mean 0.000
_refine_ls_structure_factor_coef Fsqd
_refine_ls_weighting_details 'calc w=1/[\s^2^(Fo^2^)+(0.0179P)^2^+0.0000P] where P=(Fo^2^+2Fc^2^)/3'
_refine_ls_weighting_scheme calc
_refine_ls_wR_factor_gt 0.0612
_refine_ls_wR_factor_ref 0.0661
_reflns_number_gt 11169
_reflns_number_total 15049
_reflns_threshold_expression >2sigma(I)
_cod_data_source_file om300429u_si_002.cif
_cod_data_source_block 4d
_cod_depositor_comments
;
The following automatic conversions were performed:

'_symmetry_cell_setting' value 'Monoclinic' changed to 'monoclinic'
according to /home/saulius/struct/CIF-dictionaries/cif_core.dic
dictionary named 'cif_core.dic' version 2.4.2 from
2011-04-26.

'_exptl_absorpt_correction_type' value 'Empirical'
changed to 'empirical' according to
/home/saulius/struct/CIF-dictionaries/cif_core.dic dictionary named
'cif_core.dic' version 2.4.2 from 2011-04-26.

Automatic conversion script
Id: cif_fix_values 1891 2012-01-12 08:04:46Z andrius 

The following automatic conversions were performed:

'_exptl_crystal_density_meas' value 'not measured' was changed to '?'
- the value is perceived as not measured.

Automatic conversion script
Id: cif_fix_values 3008 2015-01-20 13:52:24Z robertas 
;
_cod_original_sg_symbol_H-M P21/n
_cod_database_code 4078805

loop_
_symmetry_equiv_pos_as_xyz
'x, y, z'
'x+1/2, -y+1/2, z+1/2'
'-x, -y, -z'
'-x-1/2, y-1/2, -z-1/2'

loop_
_atom_site_label
_atom_site_type_symbol
_atom_site_fract_x
_atom_site_fract_y
_atom_site_fract_z
_atom_site_U_iso_or_equiv
_atom_site_adp_type
_atom_site_occupancy
_atom_site_symmetry_multiplicity
_atom_site_calc_flag
_atom_site_refinement_flags
Ir1 Ir 0.162033(15) 0.008732(9) 0.177267(10) 0.01830(6) Uani 1 1 d .
Ta1 Ta 0.295098(16) 0.017934(10) 0.297269(10) 0.01802(6) Uani 1 1 d .
Br1 Br 0.73723(4) -0.00911(3) 0.16952(3) 0.03310(15) Uani 1 1 d .
Si1 Si 0.28321(13) -0.14225(7) 0.32458(9) 0.0327(4) Uani 1 1 d .
N1 N 0.4019(3) -0.00019(19) 0.2783(2) 0.0221(10) Uani 1 1 d .
C1 C 0.2503(4) 0.1245(2) 0.3144(3) 0.0225(13) Uani 1 1 d .
C2 C 0.2209(4) 0.0909(2) 0.3655(3) 0.0198(12) Uani 1 1 d .
C3 C 0.3007(4) 0.0660(2) 0.4124(2) 0.0175(11) Uani 1 1 d .
C4 C 0.3783(4) 0.0833(2) 0.3916(3) 0.0221(13) Uani 1 1 d .
C5 C 0.3467(4) 0.1193(2) 0.3303(3) 0.0218(13) Uani 1 1 d .
C6 C 0.1897(4) 0.1633(2) 0.2589(3) 0.0286(14) Uani 1 1 d .
H6A H 0.1341 0.1405 0.2355 0.043 Uiso 1 1 calc R
H6B H 0.2226 0.1746 0.2251 0.043 Uiso 1 1 calc R
H6C H 0.1727 0.2002 0.2799 0.043 Uiso 1 1 calc R
C7 C 0.1240(4) 0.0866(3) 0.3695(3) 0.0287(14) Uani 1 1 d .
H7A H 0.0821 0.0849 0.3224 0.043 Uiso 1 1 calc R
H7B H 0.1097 0.1224 0.3938 0.043 Uiso 1 1 calc R
H7C H 0.1168 0.0497 0.3950 0.043 Uiso 1 1 calc R
C8 C 0.3035(4) 0.0346(3) 0.4800(2) 0.0251(13) Uani 1 1 d .
H8A H 0.2477 0.0102 0.4739 0.038 Uiso 1 1 calc R
H8B H 0.3070 0.0653 0.5162 0.038 Uiso 1 1 calc R
H8C H 0.3574 0.0081 0.4936 0.038 Uiso 1 1 calc R
C9 C 0.4758(4) 0.0686(3) 0.4297(3) 0.0284(14) Uani 1 1 d .
H9A H 0.5153 0.0768 0.3994 0.043 Uiso 1 1 calc R
H9B H 0.4806 0.0256 0.4429 0.043 Uiso 1 1 calc R
H9C H 0.4954 0.0939 0.4715 0.043 Uiso 1 1 calc R
C10 C 0.4074(4) 0.1491(3) 0.2913(3) 0.0302(14) Uani 1 1 d .
H10A H 0.4630 0.1246 0.2969 0.045 Uiso 1 1 calc R
H10B H 0.4243 0.1900 0.3099 0.045 Uiso 1 1 calc R
H10C H 0.3740 0.1519 0.2419 0.045 Uiso 1 1 calc R
C11 C 0.2808(4) -0.0634(2) 0.3567(3) 0.0257(13) Uani 1 1 d .
H11A H 0.3298 -0.0609 0.4012 0.039 Uiso 1 1 calc R
H11B H 0.2218 -0.0589 0.3683 0.039 Uiso 1 1 calc R
C12 C 0.1726(5) -0.1648(3) 0.2615(3) 0.0398(17) Uani 1 1 d .
H12A H 0.1757 -0.2077 0.2486 0.060 Uiso 1 1 calc R
H12B H 0.1614 -0.1393 0.2199 0.060 Uiso 1 1 calc R
H12C H 0.1224 -0.1594 0.2829 0.060 Uiso 1 1 calc R
C13 C 0.3006(6) -0.1962(3) 0.3999(4) 0.063(2) Uani 1 1 d .
H13A H 0.3006 -0.2382 0.3832 0.095 Uiso 1 1 calc R
H13B H 0.2507 -0.1911 0.4216 0.095 Uiso 1 1 calc R
H13C H 0.3595 -0.1875 0.4340 0.095 Uiso 1 1 calc R
C14 C 0.3788(6) -0.1535(3) 0.2845(5) 0.074(3) Uani 1 1 d .
H14A H 0.3852 -0.1970 0.2759 0.111 Uiso 1 1 calc R
H14B H 0.4361 -0.1383 0.3162 0.111 Uiso 1 1 calc R
H14C H 0.3655 -0.1311 0.2405 0.111 Uiso 1 1 calc R
C15 C 0.4790(4) -0.0019(2) 0.2550(3) 0.0232(13) Uani 1 1 d .
C16 C 0.5638(4) -0.0222(3) 0.2962(3) 0.0282(14) Uani 1 1 d .
H16 H 0.5690 -0.0354 0.3423 0.034 Uiso 1 1 calc R
C17 C 0.6410(4) -0.0237(3) 0.2719(3) 0.0295(14) Uani 1 1 d .
H17 H 0.6983 -0.0373 0.3011 0.035 Uiso 1 1 calc R
C18 C 0.6328(4) -0.0052(2) 0.2045(3) 0.0231(13) Uani 1 1 d .
C19 C 0.5510(4) 0.0154(3) 0.1623(3) 0.0290(14) Uani 1 1 d .
H19 H 0.5472 0.0288 0.1165 0.035 Uiso 1 1 calc R
C20 C 0.4733(4) 0.0166(2) 0.1863(3) 0.0272(13) Uani 1 1 d .
H20 H 0.4162 0.0300 0.1564 0.033 Uiso 1 1 calc R
C21 C 0.0852(4) 0.0614(2) 0.0845(2) 0.0216(12) Uani 1 1 d .
C22 C 0.1382(4) 0.0152(2) 0.0627(2) 0.0228(12) Uani 1 1 d .
C23 C 0.1048(4) -0.0426(2) 0.0787(2) 0.0193(12) Uani 1 1 d .
C24 C 0.0330(4) -0.0313(2) 0.1113(2) 0.0205(12) Uani 1 1 d .
C25 C 0.0199(4) 0.0334(2) 0.1140(2) 0.0222(12) Uani 1 1 d .
C26 C 0.0931(5) 0.1291(2) 0.0722(3) 0.0298(14) Uani 1 1 d .
H26A H 0.1578 0.1399 0.0798 0.045 Uiso 1 1 calc R
H26B H 0.0679 0.1521 0.1046 0.045 Uiso 1 1 calc R
H26C H 0.0587 0.1391 0.0244 0.045 Uiso 1 1 calc R
C27 C 0.2104(4) 0.0241(3) 0.0262(3) 0.0277(14) Uani 1 1 d .
H27A H 0.2597 -0.0056 0.0434 0.041 Uiso 1 1 calc R
H27B H 0.2354 0.0654 0.0350 0.041 Uiso 1 1 calc R
H27C H 0.1835 0.0183 -0.0239 0.041 Uiso 1 1 calc R
C28 C 0.1373(4) -0.1034(2) 0.0620(3) 0.0295(14) Uani 1 1 d .
H28A H 0.2041 -0.1025 0.0703 0.044 Uiso 1 1 calc R
H28B H 0.1079 -0.1132 0.0132 0.044 Uiso 1 1 calc R
H28C H 0.1213 -0.1345 0.0918 0.044 Uiso 1 1 calc R
C29 C -0.0265(4) -0.0798(3) 0.1310(3) 0.0293(14) Uani 1 1 d .
H29A H 0.0115 -0.1151 0.1506 0.044 Uiso 1 1 calc R
H29B H -0.0747 -0.0924 0.0896 0.044 Uiso 1 1 calc R
H29C H -0.0547 -0.0633 0.1656 0.044 Uiso 1 1 calc R
C30 C -0.0513(4) 0.0648(3) 0.1402(3) 0.0299(14) Uani 1 1 d .
H30A H -0.0308 0.1062 0.1548 0.045 Uiso 1 1 calc R
H30B H -0.0606 0.0422 0.1799 0.045 Uiso 1 1 calc R
H30C H -0.1092 0.0665 0.1031 0.045 Uiso 1 1 calc R
H91 H 0.150(4) 0.019(3) 0.250(3) 0.045 Uiso 1 1 d .
H92 H 0.241(4) -0.035(3) 0.226(3) 0.045 Uiso 1 1 d .
H93 H 0.246(4) 0.051(3) 0.202(3) 0.045 Uiso 1 1 d .
Ir2 Ir 0.604979(15) -0.271057(10) 0.087315(10) 0.01872(6) Uani 1 1 d .
Ta2 Ta 0.471313(16) -0.242658(10) -0.027043(10) 0.01738(6) Uani 1 1 d .
Br2 Br 0.00025(5) -0.25963(3) 0.05541(3) 0.03643(16) Uani 1 1 d .
Si2 Si 0.47152(12) -0.39320(7) -0.09609(8) 0.0250(4) Uani 1 1 d .
N2 N 0.3629(3) -0.2669(2) -0.0153(2) 0.0207(10) Uani 1 1 d .
C31 C 0.5296(4) -0.1366(2) -0.0228(3) 0.0196(12) Uani 1 1 d .
C32 C 0.5432(4) -0.1614(2) -0.0844(2) 0.0196(12) Uani 1 1 d .
C33 C 0.4541(4) -0.1749(2) -0.1300(3) 0.0242(13) Uani 1 1 d .
C34 C 0.3881(4) -0.1589(3) -0.0965(3) 0.0295(14) Uani 1 1 d .
C35 C 0.4333(4) -0.1363(2) -0.0302(3) 0.0240(13) Uani 1 1 d .
C36 C 0.6019(4) -0.1087(2) 0.0359(3) 0.0273(13) Uani 1 1 d .
H36A H 0.5808 -0.1084 0.0778 0.041 Uiso 1 1 calc R
H36B H 0.6138 -0.0668 0.0237 0.041 Uiso 1 1 calc R
H36C H 0.6586 -0.1326 0.0445 0.041 Uiso 1 1 calc R
C37 C 0.6337(4) -0.1708(3) -0.0983(3) 0.0279(14) Uani 1 1 d .
H37A H 0.6304 -0.2066 -0.1282 0.042 Uiso 1 1 calc R
H37B H 0.6811 -0.1773 -0.0543 0.042 Uiso 1 1 calc R
H37C H 0.6492 -0.1348 -0.1217 0.042 Uiso 1 1 calc R
C38 C 0.4349(5) -0.1940(3) -0.2043(2) 0.0326(15) Uani 1 1 d .
H38A H 0.4880 -0.2161 -0.2108 0.049 Uiso 1 1 calc R
H38B H 0.4233 -0.1578 -0.2342 0.049 Uiso 1 1 calc R
H38C H 0.3808 -0.2205 -0.2166 0.049 Uiso 1 1 calc R
C39 C 0.2854(4) -0.1634(3) -0.1282(3) 0.0416(17) Uani 1 1 d .
H39A H 0.2706 -0.2018 -0.1537 0.062 Uiso 1 1 calc R
H39B H 0.2644 -0.1292 -0.1602 0.062 Uiso 1 1 calc R
H39C H 0.2547 -0.1620 -0.0913 0.062 Uiso 1 1 calc R
C40 C 0.3887(5) -0.1089(3) 0.0219(3) 0.0427(18) Uani 1 1 d .
H40A H 0.4262 -0.1181 0.0692 0.064 Uiso 1 1 calc R
H40B H 0.3272 -0.1263 0.0146 0.064 Uiso 1 1 calc R
H40C H 0.3839 -0.0647 0.0154 0.064 Uiso 1 1 calc R
C41 C 0.4841(4) -0.3103(2) -0.1052(3) 0.0268(14) Uani 1 1 d .
H41A H 0.4387 -0.2986 -0.1493 0.040 Uiso 1 1 calc R
H41B H 0.5454 -0.3040 -0.1123 0.05(2) Uiso 1 1 calc R
C42 C 0.4665(5) -0.4310(3) -0.1810(3) 0.0361(16) Uani 1 1 d .
H42A H 0.4534 -0.4745 -0.1780 0.054 Uiso 1 1 calc R
H42B H 0.5256 -0.4261 -0.1912 0.054 Uiso 1 1 calc R
H42C H 0.4179 -0.4122 -0.2181 0.054 Uiso 1 1 calc R
C43 C 0.3616(5) -0.4114(3) -0.0764(3) 0.0341(16) Uani 1 1 d .
H43A H 0.3528 -0.4556 -0.0774 0.051 Uiso 1 1 calc R
H43B H 0.3105 -0.3923 -0.1114 0.051 Uiso 1 1 calc R
H43C H 0.3635 -0.3957 -0.0303 0.051 Uiso 1 1 calc R
C44 C 0.5687(5) -0.4274(3) -0.0286(3) 0.0392(17) Uani 1 1 d .
H44A H 0.5614 -0.4717 -0.0287 0.059 Uiso 1 1 calc R
H44B H 0.5694 -0.4113 0.0172 0.059 Uiso 1 1 calc R
H44C H 0.6266 -0.4172 -0.0385 0.059 Uiso 1 1 calc R
C45 C 0.2802(4) -0.2697(2) 0.0004(3) 0.0247(13) Uani 1 1 d .
C46 C 0.1993(4) -0.2872(3) -0.0479(3) 0.0279(13) Uani 1 1 d .
H46 H 0.2009 -0.3006 -0.0926 0.034 Uiso 1 1 calc R
C47 C 0.1161(4) -0.2855(3) -0.0318(3) 0.0321(14) Uani 1 1 d .
H47 H 0.0610 -0.2969 -0.0656 0.039 Uiso 1 1 calc R
C48 C 0.1134(4) -0.2674(2) 0.0332(3) 0.0269(14) Uani 1 1 d .
C49 C 0.1932(4) -0.2529(2) 0.0834(3) 0.0262(14) Uani 1 1 d .
H49 H 0.1910 -0.2421 0.1288 0.031 Uiso 1 1 calc R
C50 C 0.2765(4) -0.2538(2) 0.0680(3) 0.0245(13) Uani 1 1 d .
H50 H 0.3313 -0.2438 0.1029 0.029 Uiso 1 1 calc R
C51 C 0.7475(4) -0.2529(3) 0.1522(3) 0.0281(14) Uani 1 1 d .
C52 C 0.6862(4) -0.2353(2) 0.1904(3) 0.0244(13) Uani 1 1 d .
C53 C 0.6361(4) -0.2887(3) 0.2013(3) 0.0237(13) Uani 1 1 d .
C54 C 0.6681(4) -0.3392(2) 0.1695(3) 0.0217(12) Uani 1 1 d .
C55 C 0.7376(4) -0.3168(3) 0.1383(3) 0.0257(13) Uani 1 1 d .
C56 C 0.8183(5) -0.2124(3) 0.1345(3) 0.0418(17) Uani 1 1 d .
H56A H 0.8215 -0.2218 0.0874 0.063 Uiso 1 1 calc R
H56B H 0.8784 -0.2195 0.1677 0.063 Uiso 1 1 calc R
H56C H 0.8008 -0.1697 0.1368 0.063 Uiso 1 1 calc R
C57 C 0.6785(5) -0.1742(3) 0.2213(3) 0.0350(16) Uani 1 1 d .
H57A H 0.6145 -0.1668 0.2203 0.053 Uiso 1 1 calc R
H57B H 0.6988 -0.1426 0.1944 0.053 Uiso 1 1 calc R
H57C H 0.7172 -0.1732 0.2695 0.053 Uiso 1 1 calc R
C58 C 0.5682(4) -0.2912(3) 0.2429(3) 0.0295(14) Uani 1 1 d .
H58A H 0.5327 -0.2533 0.2363 0.044 Uiso 1 1 calc R
H58B H 0.6009 -0.2961 0.2923 0.044 Uiso 1 1 calc R
H58C H 0.5266 -0.3257 0.2274 0.044 Uiso 1 1 calc R
C59 C 0.6419(5) -0.4042(2) 0.1726(3) 0.0332(15) Uani 1 1 d .
H59A H 0.6475 -0.4254 0.1309 0.050 Uiso 1 1 calc R
H59B H 0.5782 -0.4067 0.1747 0.050 Uiso 1 1 calc R
H59C H 0.6825 -0.4233 0.2140 0.050 Uiso 1 1 calc R
C60 C 0.7944(5) -0.3555(3) 0.1045(3) 0.0405(17) Uani 1 1 d .
H60A H 0.7570 -0.3891 0.0795 0.061 Uiso 1 1 calc R
H60B H 0.8471 -0.3719 0.1402 0.061 Uiso 1 1 calc R
H60C H 0.8163 -0.3306 0.0718 0.061 Uiso 1 1 calc R
H94 H 0.625(5) -0.250(3) 0.017(3) 0.061 Uiso 1 1 d .
H95 H 0.523(5) -0.311(3) 0.039(3) 0.061 Uiso 1 1 d .
H96 H 0.528(5) -0.223(3) 0.075(3) 0.061 Uiso 1 1 d .

loop_
_atom_site_aniso_label
_atom_site_aniso_U_11
_atom_site_aniso_U_22
_atom_site_aniso_U_33
_atom_site_aniso_U_23
_atom_site_aniso_U_13
_atom_site_aniso_U_12
Ir1 0.01952(12) 0.01642(11) 0.01906(10) -0.00030(8) 0.00559(9) -0.00058(9)
Ta1 0.01894(13) 0.01560(11) 0.01980(10) -0.00001(9) 0.00587(10) 0.00087(10)
Br1 0.0272(4) 0.0344(3) 0.0425(3) -0.0112(3) 0.0175(3) -0.0077(3)
Si1 0.0336(11) 0.0185(8) 0.0441(10) 0.0013(8) 0.0079(9) 0.0017(8)
N1 0.019(3) 0.019(2) 0.026(2) -0.0058(19) 0.003(2) -0.001(2)
C1 0.026(4) 0.017(3) 0.024(3) -0.005(2) 0.005(3) 0.005(2)
C2 0.016(3) 0.021(3) 0.022(3) -0.004(2) 0.005(2) 0.002(2)
C3 0.021(3) 0.013(3) 0.017(2) -0.003(2) 0.002(2) 0.002(2)
C4 0.028(4) 0.021(3) 0.020(3) 0.002(2) 0.011(3) 0.003(3)
C5 0.028(4) 0.012(3) 0.026(3) -0.003(2) 0.009(3) -0.003(2)
C6 0.035(4) 0.022(3) 0.025(3) 0.001(2) 0.002(3) 0.002(3)
C7 0.025(4) 0.032(3) 0.031(3) 0.000(3) 0.010(3) 0.009(3)
C8 0.025(4) 0.030(3) 0.021(3) 0.002(2) 0.008(3) -0.002(3)
C9 0.020(3) 0.038(4) 0.025(3) -0.004(3) 0.005(3) -0.005(3)
C10 0.039(4) 0.025(3) 0.029(3) 0.002(3) 0.013(3) -0.003(3)
C11 0.030(4) 0.021(3) 0.024(3) -0.001(2) 0.003(3) -0.004(3)
C12 0.049(5) 0.029(4) 0.039(3) 0.000(3) 0.008(4) -0.007(3)
C13 0.070(7) 0.030(4) 0.069(5) 0.011(4) -0.015(5) -0.002(4)
C14 0.070(7) 0.023(4) 0.147(8) -0.017(5) 0.061(7) 0.001(4)
C15 0.023(3) 0.016(3) 0.033(3) -0.006(2) 0.011(3) 0.000(2)
C16 0.024(3) 0.037(4) 0.023(3) 0.002(3) 0.005(3) 0.004(3)
C17 0.020(3) 0.036(4) 0.027(3) -0.003(3) -0.001(3) 0.003(3)
C18 0.019(3) 0.020(3) 0.033(3) -0.005(2) 0.012(3) -0.001(2)
C19 0.035(4) 0.022(3) 0.033(3) 0.004(3) 0.014(3) 0.003(3)
C20 0.029(4) 0.025(3) 0.026(3) 0.005(3) 0.004(3) 0.007(3)
C21 0.028(4) 0.017(3) 0.017(2) -0.002(2) 0.001(3) 0.000(3)
C22 0.026(3) 0.025(3) 0.018(2) -0.005(2) 0.007(3) -0.001(3)
C23 0.021(3) 0.017(3) 0.016(2) 0.000(2) -0.002(2) -0.003(2)
C24 0.017(3) 0.026(3) 0.016(2) 0.000(2) 0.000(2) -0.003(2)
C25 0.021(3) 0.025(3) 0.016(2) -0.005(2) -0.001(2) 0.003(3)
C26 0.036(4) 0.022(3) 0.029(3) 0.004(3) 0.004(3) -0.002(3)
C27 0.025(4) 0.035(4) 0.024(3) -0.001(3) 0.010(3) 0.000(3)
C28 0.030(4) 0.025(3) 0.032(3) -0.009(3) 0.006(3) 0.000(3)
C29 0.033(4) 0.033(3) 0.021(3) 0.002(3) 0.006(3) -0.009(3)
C30 0.026(4) 0.037(4) 0.027(3) -0.005(3) 0.007(3) 0.004(3)
Ir2 0.01843(12) 0.01812(11) 0.01986(10) 0.00180(8) 0.00578(9) 0.00022(9)
Ta2 0.01776(13) 0.01634(12) 0.01865(10) 0.00093(9) 0.00611(10) 0.00015(9)
Br2 0.0248(4) 0.0386(4) 0.0500(4) 0.0119(3) 0.0173(3) 0.0050(3)
Si2 0.0318(10) 0.0209(8) 0.0238(8) -0.0030(7) 0.0104(8) -0.0016(7)
N2 0.017(3) 0.025(3) 0.017(2) 0.0033(19) -0.002(2) 0.003(2)
C31 0.023(3) 0.011(3) 0.023(3) 0.002(2) 0.002(3) 0.000(2)
C32 0.021(3) 0.017(3) 0.020(3) 0.009(2) 0.004(3) 0.002(2)
C33 0.022(3) 0.022(3) 0.026(3) 0.007(2) 0.002(3) -0.005(3)
C34 0.026(4) 0.024(3) 0.037(3) 0.013(3) 0.008(3) 0.001(3)
C35 0.030(4) 0.012(3) 0.032(3) 0.002(2) 0.011(3) 0.000(2)
C36 0.031(4) 0.022(3) 0.026(3) 0.000(2) 0.002(3) -0.005(3)
C37 0.028(4) 0.029(3) 0.028(3) 0.000(3) 0.009(3) -0.005(3)
C38 0.044(4) 0.031(3) 0.017(3) 0.006(2) 0.000(3) -0.009(3)
C39 0.024(4) 0.038(4) 0.056(4) 0.016(3) -0.001(3) -0.003(3)
C40 0.053(5) 0.024(3) 0.063(4) 0.001(3) 0.035(4) 0.008(3)
C41 0.034(4) 0.025(3) 0.023(3) 0.001(2) 0.012(3) 0.006(3)
C42 0.051(5) 0.028(3) 0.032(3) -0.003(3) 0.017(3) -0.004(3)
C43 0.044(4) 0.025(3) 0.038(3) -0.006(3) 0.019(3) -0.009(3)
C44 0.051(5) 0.028(4) 0.036(3) -0.001(3) 0.008(4) 0.009(3)
C45 0.024(3) 0.022(3) 0.031(3) 0.005(2) 0.014(3) 0.002(3)
C46 0.026(4) 0.030(3) 0.027(3) -0.006(3) 0.006(3) -0.006(3)
C47 0.021(4) 0.035(4) 0.037(3) 0.001(3) 0.004(3) -0.004(3)
C48 0.024(4) 0.022(3) 0.040(3) 0.004(3) 0.017(3) 0.002(3)
C49 0.030(4) 0.017(3) 0.036(3) 0.001(2) 0.017(3) 0.001(3)
C50 0.023(3) 0.022(3) 0.030(3) 0.005(2) 0.009(3) -0.001(2)
C51 0.023(4) 0.039(4) 0.020(3) 0.005(3) 0.002(3) -0.001(3)
C52 0.026(4) 0.022(3) 0.023(3) 0.002(2) 0.002(3) 0.001(3)
C53 0.023(3) 0.028(3) 0.019(3) 0.009(2) 0.005(3) 0.004(3)
C54 0.018(3) 0.022(3) 0.021(3) 0.004(2) -0.002(2) -0.003(2)
C55 0.016(3) 0.035(4) 0.024(3) 0.004(3) 0.003(3) 0.011(3)
C56 0.029(4) 0.053(4) 0.044(4) 0.019(3) 0.010(3) -0.012(3)
C57 0.044(5) 0.027(3) 0.030(3) -0.008(3) 0.002(3) -0.010(3)
C58 0.029(4) 0.039(4) 0.019(3) 0.000(3) 0.004(3) -0.005(3)
C59 0.036(4) 0.021(3) 0.038(3) 0.008(3) 0.001(3) 0.000(3)
C60 0.032(4) 0.051(4) 0.037(3) 0.001(3) 0.007(3) 0.012(3)

loop_
_atom_type_symbol
_atom_type_description
_atom_type_scat_dispersion_real
_atom_type_scat_dispersion_imag
_atom_type_scat_source
C C 0.0033 0.0016 'International Tables Vol C Tables 4.2.6.8 and 6.1.1.4'
H H 0.0000 0.0000 'International Tables Vol C Tables 4.2.6.8 and 6.1.1.4'
N N 0.0061 0.0033 'International Tables Vol C Tables 4.2.6.8 and 6.1.1.4'
Si Si 0.0817 0.0704 'International Tables Vol C Tables 4.2.6.8 and 6.1.1.4'
Br Br -0.2901 2.4595 'International Tables Vol C Tables 4.2.6.8 and 6.1.1.4'
Ta Ta -0.7052 6.5227 'International Tables Vol C Tables 4.2.6.8 and 6.1.1.4'
Ir Ir -1.4442 7.9887 'International Tables Vol C Tables 4.2.6.8 and 6.1.1.4'

loop_
_geom_angle_atom_site_label_1
_geom_angle_atom_site_label_2
_geom_angle_atom_site_label_3
_geom_angle
C24 Ir1 C21 62.5(2)
C24 Ir1 C22 63.15(19)
C21 Ir1 C22 37.67(19)
C24 Ir1 C23 37.82(18)
C21 Ir1 C23 62.50(18)
C22 Ir1 C23 37.58(18)
C24 Ir1 C25 37.63(19)
C21 Ir1 C25 37.31(19)
C22 Ir1 C25 63.18(19)
C23 Ir1 C25 63.01(19)
C24 Ir1 Ta1 152.09(12)
C21 Ir1 Ta1 143.00(14)
C22 Ir1 Ta1 141.68(15)
C23 Ir1 Ta1 147.40(14)
C25 Ir1 Ta1 148.58(12)
N1 Ta1 C11 99.6(2)
N1 Ta1 C5 91.14(19)
C11 Ta1 C5 133.07(18)
N1 Ta1 C4 89.58(18)
C11 Ta1 C4 99.68(18)
C5 Ta1 C4 34.40(17)
N1 Ta1 C1 122.13(19)
C11 Ta1 C1 128.22(18)
C5 Ta1 C1 33.59(18)
C4 Ta1 C1 55.83(19)
N1 Ta1 C3 118.83(18)
C11 Ta1 C3 80.00(17)
C5 Ta1 C3 55.34(16)
C4 Ta1 C3 33.00(16)
C1 Ta1 C3 54.48(16)
N1 Ta1 C2 143.39(18)
C11 Ta1 C2 95.39(18)
C5 Ta1 C2 55.17(17)
C4 Ta1 C2 54.88(18)
C1 Ta1 C2 32.86(16)
C3 Ta1 C2 32.40(17)
N1 Ta1 Ir1 106.80(13)
C11 Ta1 Ir1 105.18(15)
C5 Ta1 Ir1 115.13(14)
C4 Ta1 Ir1 147.15(13)
C1 Ta1 Ir1 91.63(13)
C3 Ta1 Ir1 132.68(13)
C2 Ta1 Ir1 101.13(13)
C11 Si1 C14 111.6(3)
C11 Si1 C12 112.5(3)
C14 Si1 C12 109.6(4)
C11 Si1 C13 108.8(3)
C14 Si1 C13 108.2(4)
C12 Si1 C13 105.9(3)
C15 N1 Ta1 166.8(4)
C5 C1 C2 107.9(5)
C5 C1 C6 126.6(5)
C2 C1 C6 125.2(5)
C5 C1 Ta1 69.4(3)
C2 C1 Ta1 76.5(3)
C6 C1 Ta1 124.6(3)
C3 C2 C1 107.1(5)
C3 C2 C7 127.5(5)
C1 C2 C7 125.3(5)
C3 C2 Ta1 72.1(3)
C1 C2 Ta1 70.7(3)
C7 C2 Ta1 125.1(4)
C4 C3 C2 109.2(4)
C4 C3 C8 125.1(5)
C2 C3 C8 125.1(5)
C4 C3 Ta1 70.0(3)
C2 C3 Ta1 75.5(3)
C8 C3 Ta1 128.0(3)
C3 C4 C5 107.4(5)
C3 C4 C9 125.4(5)
C5 C4 C9 127.2(5)
C3 C4 Ta1 77.0(3)
C5 C4 Ta1 71.4(3)
C9 C4 Ta1 119.6(4)
C1 C5 C4 108.4(4)
C1 C5 C10 126.2(5)
C4 C5 C10 125.3(5)
C1 C5 Ta1 77.0(3)
C4 C5 Ta1 74.2(3)
C10 C5 Ta1 117.3(3)
Si1 C11 Ta1 124.0(2)
N1 C15 C16 122.6(5)
N1 C15 C20 119.7(5)
C16 C15 C20 117.7(5)
C17 C16 C15 121.9(5)
C18 C17 C16 118.8(5)
C19 C18 C17 121.3(5)
C19 C18 Br1 119.4(4)
C17 C18 Br1 119.3(4)
C18 C19 C20 120.1(5)
C19 C20 C15 120.1(5)
C25 C21 C22 109.6(5)
C25 C21 C26 125.8(5)
C22 C21 C26 124.5(5)
C25 C21 Ir1 72.1(3)
C22 C21 Ir1 71.3(3)
C26 C21 Ir1 126.8(4)
C23 C22 C21 107.1(4)
C23 C22 C27 125.4(5)
C21 C22 C27 127.5(5)
C23 C22 Ir1 71.3(3)
C21 C22 Ir1 71.0(3)
C27 C22 Ir1 125.8(4)
C22 C23 C24 108.0(4)
C22 C23 C28 125.6(5)
C24 C23 C28 126.4(5)
C22 C23 Ir1 71.1(3)
C24 C23 Ir1 70.6(3)
C28 C23 Ir1 125.4(4)
C25 C24 C23 108.5(4)
C25 C24 C29 125.7(5)
C23 C24 C29 125.3(5)
C25 C24 Ir1 72.2(3)
C23 C24 Ir1 71.6(3)
C29 C24 Ir1 127.9(4)
C21 C25 C24 106.8(4)
C21 C25 C30 126.9(5)
C24 C25 C30 126.2(5)
C21 C25 Ir1 70.6(3)
C24 C25 Ir1 70.2(3)
C30 C25 Ir1 126.1(4)
C55 Ir2 C51 37.5(2)
C55 Ir2 C52 62.6(2)
C51 Ir2 C52 37.00(19)
C55 Ir2 C53 63.02(19)
C51 Ir2 C53 62.7(2)
C52 Ir2 C53 37.9(2)
C55 Ir2 C54 38.06(19)
C51 Ir2 C54 62.8(2)
C52 Ir2 C54 62.70(19)
C53 Ir2 C54 37.33(19)
C55 Ir2 Ta2 150.51(13)
C51 Ir2 Ta2 147.01(14)
C52 Ir2 Ta2 143.23(14)
C53 Ir2 Ta2 144.05(15)
C54 Ir2 Ta2 148.67(14)
N2 Ta2 C41 99.1(2)
N2 Ta2 C35 93.98(19)
C41 Ta2 C35 134.77(18)
N2 Ta2 C34 87.25(19)
C41 Ta2 C34 103.7(2)
C35 Ta2 C34 33.76(19)
N2 Ta2 C31 126.90(18)
C41 Ta2 C31 123.67(18)
C35 Ta2 C31 33.89(18)
C34 Ta2 C31 55.5(2)
N2 Ta2 C33 113.27(19)
C41 Ta2 C33 79.87(19)
C35 Ta2 C33 55.29(17)
C34 Ta2 C33 32.89(17)
C31 Ta2 C33 54.81(17)
N2 Ta2 C32 142.33(18)
C41 Ta2 C32 91.00(18)
C35 Ta2 C32 55.48(17)
C34 Ta2 C32 55.08(19)
C31 Ta2 C32 32.82(15)
C33 Ta2 C32 33.15(17)
N2 Ta2 Ir2 108.64(13)
C41 Ta2 Ir2 104.78(16)
C35 Ta2 Ir2 111.59(14)
C34 Ta2 Ir2 144.43(15)
C31 Ta2 Ir2 90.69(13)
C33 Ta2 Ir2 136.52(14)
C32 Ta2 Ir2 103.54(13)
C41 Si2 C44 112.8(3)
C41 Si2 C43 110.9(3)
C44 Si2 C43 109.6(3)
C41 Si2 C42 109.0(2)
C44 Si2 C42 107.7(3)
C43 Si2 C42 106.6(3)
C45 N2 Ta2 164.5(4)
C32 C31 C35 107.8(5)
C32 C31 C36 126.0(5)
C35 C31 C36 125.8(5)
C32 C31 Ta2 75.3(3)
C35 C31 Ta2 69.9(3)
C36 C31 Ta2 125.9(4)
C31 C32 C33 107.1(5)
C31 C32 C37 125.7(5)
C33 C32 C37 127.2(5)
C31 C32 Ta2 71.8(3)
C33 C32 Ta2 72.2(3)
C37 C32 Ta2 121.6(3)
C34 C33 C32 108.4(5)
C34 C33 C38 125.7(6)
C32 C33 C38 125.4(5)
C34 C33 Ta2 71.1(3)
C32 C33 Ta2 74.6(3)
C38 C33 Ta2 127.0(4)
C33 C34 C35 108.6(5)
C33 C34 C39 125.1(6)
C35 C34 C39 126.3(5)
C33 C34 Ta2 76.0(3)
C35 C34 Ta2 71.8(3)
C39 C34 Ta2 119.9(4)
C34 C35 C31 108.1(5)
C34 C35 C40 126.7(6)
C31 C35 C40 124.8(5)
C34 C35 Ta2 74.4(3)
C31 C35 Ta2 76.2(3)
C40 C35 Ta2 121.2(3)
Si2 C41 Ta2 124.2(2)
N2 C45 C46 122.5(5)
N2 C45 C50 119.5(5)
C46 C45 C50 118.1(5)
C45 C46 C47 121.0(5)
C48 C47 C46 119.9(6)
C47 C48 C49 120.4(5)
C47 C48 Br2 121.1(5)
C49 C48 Br2 118.4(4)
C48 C49 C50 120.3(5)
C49 C50 C45 120.1(6)
C52 C51 C55 108.9(5)
C52 C51 C56 125.8(6)
C55 C51 C56 125.1(5)
C52 C51 Ir2 71.7(3)
C55 C51 Ir2 71.2(3)
C56 C51 Ir2 127.3(4)
C51 C52 C53 108.2(5)
C51 C52 C57 127.6(5)
C53 C52 C57 124.0(5)
C51 C52 Ir2 71.3(3)
C53 C52 Ir2 71.1(3)
C57 C52 Ir2 127.8(4)
C54 C53 C52 107.7(4)
C54 C53 C58 126.4(5)
C52 C53 C58 125.8(5)
C54 C53 Ir2 71.3(3)
C52 C53 Ir2 71.0(3)
C58 C53 Ir2 126.5(4)
C53 C54 C55 107.8(5)
C53 C54 C59 126.7(5)
C55 C54 C59 125.3(5)
C53 C54 Ir2 71.3(3)
C55 C54 Ir2 70.6(3)
C59 C54 Ir2 127.5(4)
C51 C55 C54 107.4(4)
C51 C55 C60 126.9(5)
C54 C55 C60 125.4(5)
C51 C55 Ir2 71.3(3)
C54 C55 Ir2 71.3(3)
C60 C55 Ir2 127.4(4)

loop_
_geom_bond_atom_site_label_1
_geom_bond_atom_site_label_2
_geom_bond_distance
Ir1 C24 2.214(5)
Ir1 C21 2.222(5)
Ir1 C22 2.226(5)
Ir1 C23 2.228(5)
Ir1 C25 2.240(6)
Ir1 Ta1 2.6796(3)
Ta1 N1 1.809(4)
Ta1 C11 2.190(5)
Ta1 C5 2.390(5)
Ta1 C4 2.427(6)
Ta1 C1 2.487(5)
Ta1 C3 2.518(4)
Ta1 C2 2.562(5)
Br1 C18 1.906(5)
Si1 C11 1.852(5)
Si1 C14 1.861(7)
Si1 C12 1.864(7)
Si1 C13 1.878(7)
N1 C15 1.378(6)
C1 C5 1.412(8)
C1 C2 1.430(7)
C1 C6 1.495(8)
C2 C3 1.418(7)
C2 C7 1.498(7)
C3 C4 1.407(7)
C3 C8 1.509(6)
C4 C5 1.425(7)
C4 C9 1.499(8)
C5 C10 1.513(7)
C15 C16 1.393(8)
C15 C20 1.415(7)
C16 C17 1.388(7)
C17 C18 1.383(7)
C18 C19 1.368(8)
C19 C20 1.393(7)
C21 C25 1.427(7)
C21 C22 1.436(7)
C21 C26 1.518(7)
C22 C23 1.435(7)
C22 C27 1.492(7)
C23 C24 1.440(7)
C23 C28 1.494(7)
C24 C25 1.437(7)
C24 C29 1.520(7)
C25 C30 1.494(7)
Ir2 C55 2.224(6)
Ir2 C51 2.225(6)
Ir2 C52 2.232(6)
Ir2 C53 2.234(5)
Ir2 C54 2.234(5)
Ir2 Ta2 2.6740(3)
Ta2 N2 1.806(4)
Ta2 C41 2.207(5)
Ta2 C35 2.402(5)
Ta2 C34 2.435(6)
Ta2 C31 2.485(5)
Ta2 C33 2.498(5)
Ta2 C32 2.530(5)
Br2 C48 1.898(5)
Si2 C41 1.844(5)
Si2 C44 1.858(6)
Si2 C43 1.861(6)
Si2 C42 1.875(5)
N2 C45 1.377(7)
C31 C32 1.417(7)
C31 C35 1.427(8)
C31 C36 1.496(8)
C32 C33 1.434(8)
C32 C37 1.491(7)
C33 C34 1.398(7)
C33 C38 1.494(7)
C34 C35 1.405(8)
C34 C39 1.512(9)
C35 C40 1.518(7)
C45 C46 1.388(8)
C45 C50 1.415(7)
C46 C47 1.389(8)
C47 C48 1.373(7)
C48 C49 1.377(8)
C49 C50 1.382(7)
C51 C52 1.414(7)
C51 C55 1.429(8)
C51 C56 1.511(8)
C52 C53 1.448(8)
C52 C57 1.495(7)
C53 C54 1.430(7)
C53 C58 1.497(7)
C54 C55 1.454(7)
C54 C59 1.487(7)
C55 C60 1.501(7)

loop_
_geom_torsion_atom_site_label_1
_geom_torsion_atom_site_label_2
_geom_torsion_atom_site_label_3
_geom_torsion_atom_site_label_4
_geom_torsion
C24 Ir1 Ta1 N1 120.3(3)
C21 Ir1 Ta1 N1 -89.9(3)
C22 Ir1 Ta1 N1 -26.1(3)
C23 Ir1 Ta1 N1 40.7(3)
C25 Ir1 Ta1 N1 -158.6(3)
C24 Ir1 Ta1 C11 15.1(3)
C21 Ir1 Ta1 C11 164.9(3)
C22 Ir1 Ta1 C11 -131.3(3)
C23 Ir1 Ta1 C11 -64.5(3)
C25 Ir1 Ta1 C11 96.2(3)
C24 Ir1 Ta1 C5 -140.2(3)
C21 Ir1 Ta1 C5 9.6(3)
C22 Ir1 Ta1 C5 73.3(3)
C23 Ir1 Ta1 C5 140.1(3)
C25 Ir1 Ta1 C5 -59.2(3)
C24 Ir1 Ta1 C4 -122.8(4)
C21 Ir1 Ta1 C4 27.1(3)
C22 Ir1 Ta1 C4 90.8(3)
C23 Ir1 Ta1 C4 157.6(3)
C25 Ir1 Ta1 C4 -41.7(3)
C24 Ir1 Ta1 C1 -115.4(3)
C21 Ir1 Ta1 C1 34.4(2)
C22 Ir1 Ta1 C1 98.2(3)
C23 Ir1 Ta1 C1 165.0(3)
C25 Ir1 Ta1 C1 -34.3(3)
C24 Ir1 Ta1 C3 -75.2(3)
C21 Ir1 Ta1 C3 74.6(3)
C22 Ir1 Ta1 C3 138.4(3)
C23 Ir1 Ta1 C3 -154.8(3)
C25 Ir1 Ta1 C3 5.9(3)
C24 Ir1 Ta1 C2 -83.7(3)
C21 Ir1 Ta1 C2 66.1(2)
C22 Ir1 Ta1 C2 129.9(3)
C23 Ir1 Ta1 C2 -163.3(3)
C25 Ir1 Ta1 C2 -2.6(3)
C11 Ta1 N1 C15 174.7(17)
C5 Ta1 N1 C15 -51.2(17)
C4 Ta1 N1 C15 -85.5(17)
C1 Ta1 N1 C15 -37.4(17)
C3 Ta1 N1 C15 -101.5(17)
C2 Ta1 N1 C15 -72.6(17)
Ir1 Ta1 N1 C15 65.6(17)
N1 Ta1 C1 C5 -25.4(4)
C11 Ta1 C1 C5 112.7(3)
C4 Ta1 C1 C5 38.7(3)
C3 Ta1 C1 C5 79.1(3)
C2 Ta1 C1 C5 115.4(5)
Ir1 Ta1 C1 C5 -136.5(3)
N1 Ta1 C1 C2 -140.8(3)
C11 Ta1 C1 C2 -2.7(4)
C5 Ta1 C1 C2 -115.4(5)
C4 Ta1 C1 C2 -76.7(3)
C3 Ta1 C1 C2 -36.2(3)
Ir1 Ta1 C1 C2 108.2(3)
N1 Ta1 C1 C6 95.5(5)
C11 Ta1 C1 C6 -126.4(5)
C5 Ta1 C1 C6 120.9(6)
C4 Ta1 C1 C6 159.6(5)
C3 Ta1 C1 C6 -159.9(6)
C2 Ta1 C1 C6 -123.7(6)
Ir1 Ta1 C1 C6 -15.5(5)
C5 C1 C2 C3 0.5(6)
C6 C1 C2 C3 -173.6(5)
Ta1 C1 C2 C3 63.3(4)
C5 C1 C2 C7 177.4(5)
C6 C1 C2 C7 3.2(8)
Ta1 C1 C2 C7 -119.8(5)
C5 C1 C2 Ta1 -62.8(3)
C6 C1 C2 Ta1 123.1(5)
N1 Ta1 C2 C3 -52.3(4)
C11 Ta1 C2 C3 61.7(3)
C5 Ta1 C2 C3 -78.7(3)
C4 Ta1 C2 C3 -36.4(3)
C1 Ta1 C2 C3 -116.2(5)
Ir1 Ta1 C2 C3 168.4(3)
N1 Ta1 C2 C1 63.9(5)
C11 Ta1 C2 C1 177.9(3)
C5 Ta1 C2 C1 37.5(3)
C4 Ta1 C2 C1 79.8(3)
C3 Ta1 C2 C1 116.2(5)
Ir1 Ta1 C2 C1 -75.5(3)
N1 Ta1 C2 C7 -176.0(4)
C11 Ta1 C2 C7 -62.0(5)
C5 Ta1 C2 C7 157.6(5)
C4 Ta1 C2 C7 -160.1(5)
C1 Ta1 C2 C7 120.1(6)
C3 Ta1 C2 C7 -123.7(6)
Ir1 Ta1 C2 C7 44.6(4)
C1 C2 C3 C4 -0.1(6)
C7 C2 C3 C4 -176.8(5)
Ta1 C2 C3 C4 62.3(4)
C1 C2 C3 C8 171.0(5)
C7 C2 C3 C8 -5.8(8)
Ta1 C2 C3 C8 -126.6(5)
C1 C2 C3 Ta1 -62.4(3)
C7 C2 C3 Ta1 120.8(5)
N1 Ta1 C3 C4 30.3(4)
C11 Ta1 C3 C4 125.8(3)
C5 Ta1 C3 C4 -39.0(3)
C1 Ta1 C3 C4 -80.3(3)
C2 Ta1 C3 C4 -117.1(4)
Ir1 Ta1 C3 C4 -132.7(3)
N1 Ta1 C3 C2 147.4(3)
C11 Ta1 C3 C2 -117.1(3)
C5 Ta1 C3 C2 78.1(3)
C4 Ta1 C3 C2 117.1(4)
C1 Ta1 C3 C2 36.7(3)
Ir1 Ta1 C3 C2 -15.6(4)
N1 Ta1 C3 C8 -89.1(5)
C11 Ta1 C3 C8 6.4(5)
C5 Ta1 C3 C8 -158.4(6)
C4 Ta1 C3 C8 -119.4(6)
C1 Ta1 C3 C8 160.2(6)
C2 Ta1 C3 C8 123.5(6)
Ir1 Ta1 C3 C8 107.8(4)
C2 C3 C4 C5 -0.4(6)
C8 C3 C4 C5 -171.5(5)
Ta1 C3 C4 C5 65.5(4)
C2 C3 C4 C9 176.9(5)
C8 C3 C4 C9 5.8(8)
Ta1 C3 C4 C9 -117.2(5)
C2 C3 C4 Ta1 -65.9(4)
C8 C3 C4 Ta1 123.0(5)
N1 Ta1 C4 C3 -153.7(3)
C11 Ta1 C4 C3 -54.1(3)
C5 Ta1 C4 C3 113.6(5)
C1 Ta1 C4 C3 75.9(3)
C2 Ta1 C4 C3 35.7(3)
Ir1 Ta1 C4 C3 84.8(3)
N1 Ta1 C4 C5 92.6(3)
C11 Ta1 C4 C5 -167.7(3)
C1 Ta1 C4 C5 -37.7(3)
C3 Ta1 C4 C5 -113.6(5)
C2 Ta1 C4 C5 -77.9(3)
Ir1 Ta1 C4 C5 -28.8(4)
N1 Ta1 C4 C9 -30.2(4)
C11 Ta1 C4 C9 69.5(4)
C5 Ta1 C4 C9 -122.8(5)
C1 Ta1 C4 C9 -160.6(5)
C3 Ta1 C4 C9 123.6(5)
C2 Ta1 C4 C9 159.2(5)
Ir1 Ta1 C4 C9 -151.6(3)
C2 C1 C5 C4 -0.8(6)
C6 C1 C5 C4 173.3(5)
Ta1 C1 C5 C4 -68.2(4)
C2 C1 C5 C10 -178.1(5)
C6 C1 C5 C10 -4.0(8)
Ta1 C1 C5 C10 114.5(5)
C2 C1 C5 Ta1 67.4(4)
C6 C1 C5 Ta1 -118.5(5)
C3 C4 C5 C1 0.7(6)
C9 C4 C5 C1 -176.5(5)
Ta1 C4 C5 C1 70.0(4)
C3 C4 C5 C10 178.1(5)
C9 C4 C5 C10 0.9(9)
Ta1 C4 C5 C10 -112.6(5)
C3 C4 C5 Ta1 -69.3(4)
C9 C4 C5 Ta1 113.5(5)
N1 Ta1 C5 C1 158.7(3)
C11 Ta1 C5 C1 -97.1(4)
C4 Ta1 C5 C1 -113.7(4)
C3 Ta1 C5 C1 -76.4(3)
C2 Ta1 C5 C1 -36.7(3)
Ir1 Ta1 C5 C1 49.5(3)
N1 Ta1 C5 C4 -87.6(3)
C11 Ta1 C5 C4 16.6(5)
C1 Ta1 C5 C4 113.7(4)
C3 Ta1 C5 C4 37.3(3)
C2 Ta1 C5 C4 77.0(3)
Ir1 Ta1 C5 C4 163.2(3)
N1 Ta1 C5 C10 34.4(5)
C11 Ta1 C5 C10 138.7(4)
C4 Ta1 C5 C10 122.0(6)
C1 Ta1 C5 C10 -124.3(6)
C3 Ta1 C5 C10 159.4(5)
C2 Ta1 C5 C10 -160.9(5)
Ir1 Ta1 C5 C10 -74.8(5)
C14 Si1 C11 Ta1 45.5(5)
C12 Si1 C11 Ta1 -78.1(4)
C13 Si1 C11 Ta1 164.8(4)
N1 Ta1 C11 Si1 -54.2(4)
C5 Ta1 C11 Si1 -154.9(3)
C4 Ta1 C11 Si1 -145.5(4)
C1 Ta1 C11 Si1 160.8(3)
C3 Ta1 C11 Si1 -172.1(4)
C2 Ta1 C11 Si1 159.3(4)
Ir1 Ta1 C11 Si1 56.2(4)
Ta1 N1 C15 C16 143.3(15)
Ta1 N1 C15 C20 -37.5(19)
N1 C15 C16 C17 180.0(5)
C20 C15 C16 C17 0.8(8)
C15 C16 C17 C18 -0.7(9)
C16 C17 C18 C19 1.1(8)
C16 C17 C18 Br1 -178.3(4)
C17 C18 C19 C20 -1.5(9)
Br1 C18 C19 C20 177.9(4)
C18 C19 C20 C15 1.5(8)
N1 C15 C20 C19 179.6(5)
C16 C15 C20 C19 -1.1(8)
C24 Ir1 C21 C25 37.9(3)
C22 Ir1 C21 C25 118.8(5)
C23 Ir1 C21 C25 80.7(3)
Ta1 Ir1 C21 C25 -126.7(3)
C24 Ir1 C21 C22 -80.9(3)
C23 Ir1 C21 C22 -38.0(3)
C25 Ir1 C21 C22 -118.8(5)
Ta1 Ir1 C21 C22 114.5(3)
C24 Ir1 C21 C26 159.6(5)
C22 Ir1 C21 C26 -119.5(6)
C23 Ir1 C21 C26 -157.6(5)
C25 Ir1 C21 C26 121.7(6)
Ta1 Ir1 C21 C26 -5.0(6)
C25 C21 C22 C23 0.3(6)
C26 C21 C22 C23 -175.1(5)
Ir1 C21 C22 C23 62.6(4)
C25 C21 C22 C27 176.6(5)
C26 C21 C22 C27 1.2(9)
Ir1 C21 C22 C27 -121.1(6)
C25 C21 C22 Ir1 -62.3(4)
C26 C21 C22 Ir1 122.3(5)
C24 Ir1 C22 C23 -37.4(3)
C21 Ir1 C22 C23 -116.4(5)
C25 Ir1 C22 C23 -79.8(3)
Ta1 Ir1 C22 C23 125.7(3)
C24 Ir1 C22 C21 78.9(4)
C23 Ir1 C22 C21 116.4(5)
C25 Ir1 C22 C21 36.5(3)
Ta1 Ir1 C22 C21 -117.9(3)
C24 Ir1 C22 C27 -158.1(5)
C21 Ir1 C22 C27 123.0(6)
C23 Ir1 C22 C27 -120.6(6)
C25 Ir1 C22 C27 159.6(5)
Ta1 Ir1 C22 C27 5.1(6)
C21 C22 C23 C24 -1.1(6)
C27 C22 C23 C24 -177.5(5)
Ir1 C22 C23 C24 61.3(3)
C21 C22 C23 C28 177.1(5)
C27 C22 C23 C28 0.7(9)
Ir1 C22 C23 C28 -120.5(5)
C21 C22 C23 Ir1 -62.4(4)
C27 C22 C23 Ir1 121.2(5)
C24 Ir1 C23 C22 117.8(4)
C21 Ir1 C23 C22 38.1(3)
C25 Ir1 C23 C22 80.3(3)
Ta1 Ir1 C23 C22 -110.9(3)
C21 Ir1 C23 C24 -79.7(3)
C22 Ir1 C23 C24 -117.8(4)
C25 Ir1 C23 C24 -37.5(3)
Ta1 Ir1 C23 C24 131.3(3)
C24 Ir1 C23 C28 -121.5(6)
C21 Ir1 C23 C28 158.9(5)
C22 Ir1 C23 C28 120.7(6)
C25 Ir1 C23 C28 -159.0(5)
Ta1 Ir1 C23 C28 9.9(6)
C22 C23 C24 C25 1.5(6)
C28 C23 C24 C25 -176.7(5)
Ir1 C23 C24 C25 63.2(4)
C22 C23 C24 C29 174.5(5)
C28 C23 C24 C29 -3.7(8)
Ir1 C23 C24 C29 -123.8(5)
C22 C23 C24 Ir1 -61.6(4)
C28 C23 C24 Ir1 120.2(5)
C21 Ir1 C24 C25 -37.5(3)
C22 Ir1 C24 C25 -80.1(3)
C23 Ir1 C24 C25 -117.3(4)
Ta1 Ir1 C24 C25 122.5(3)
C21 Ir1 C24 C23 79.8(3)
C22 Ir1 C24 C23 37.2(3)
C25 Ir1 C24 C23 117.3(4)
Ta1 Ir1 C24 C23 -120.2(3)
C21 Ir1 C24 C29 -159.4(5)
C22 Ir1 C24 C29 158.1(5)
C23 Ir1 C24 C29 120.9(6)
C25 Ir1 C24 C29 -121.8(6)
Ta1 Ir1 C24 C29 0.7(7)
C22 C21 C25 C24 0.6(6)
C26 C21 C25 C24 176.0(5)
Ir1 C21 C25 C24 -61.2(4)
C22 C21 C25 C30 -177.1(5)
C26 C21 C25 C30 -1.7(9)
Ir1 C21 C25 C30 121.1(5)
C22 C21 C25 Ir1 61.8(4)
C26 C21 C25 Ir1 -122.8(5)
C23 C24 C25 C21 -1.3(6)
C29 C24 C25 C21 -174.3(5)
Ir1 C24 C25 C21 61.5(4)
C23 C24 C25 C30 176.4(5)
C29 C24 C25 C30 3.5(9)
Ir1 C24 C25 C30 -120.8(5)
C23 C24 C25 Ir1 -62.8(4)
C29 C24 C25 Ir1 124.2(5)
C24 Ir1 C25 C21 -116.9(4)
C22 Ir1 C25 C21 -36.9(3)
C23 Ir1 C25 C21 -79.2(3)
Ta1 Ir1 C25 C21 112.3(3)
C21 Ir1 C25 C24 116.9(4)
C22 Ir1 C25 C24 80.0(3)
C23 Ir1 C25 C24 37.7(3)
Ta1 Ir1 C25 C24 -130.8(3)
C24 Ir1 C25 C30 121.0(6)
C21 Ir1 C25 C30 -122.1(6)
C22 Ir1 C25 C30 -159.0(5)
C23 Ir1 C25 C30 158.7(5)
Ta1 Ir1 C25 C30 -9.8(7)
C55 Ir2 Ta2 N2 125.1(3)
C51 Ir2 Ta2 N2 -158.6(3)
C52 Ir2 Ta2 N2 -91.5(3)
C53 Ir2 Ta2 N2 -25.1(3)
C54 Ir2 Ta2 N2 45.0(3)
C55 Ir2 Ta2 C41 20.0(3)
C51 Ir2 Ta2 C41 96.3(3)
C52 Ir2 Ta2 C41 163.4(3)
C53 Ir2 Ta2 C41 -130.3(3)
C54 Ir2 Ta2 C41 -60.2(3)
C55 Ir2 Ta2 C35 -132.6(3)
C51 Ir2 Ta2 C35 -56.3(3)
C52 Ir2 Ta2 C35 10.8(3)
C53 Ir2 Ta2 C35 77.1(3)
C54 Ir2 Ta2 C35 147.3(3)
C55 Ir2 Ta2 C34 -122.3(4)
C51 Ir2 Ta2 C34 -46.0(4)
C52 Ir2 Ta2 C34 21.1(3)
C53 Ir2 Ta2 C34 87.5(3)
C54 Ir2 Ta2 C34 157.6(3)
C55 Ir2 Ta2 C31 -105.2(3)
C51 Ir2 Ta2 C31 -29.0(3)
C52 Ir2 Ta2 C31 38.2(3)
C53 Ir2 Ta2 C31 104.5(3)
C54 Ir2 Ta2 C31 174.6(3)
C55 Ir2 Ta2 C33 -70.8(4)
C51 Ir2 Ta2 C33 5.5(3)
C52 Ir2 Ta2 C33 72.6(3)
C53 Ir2 Ta2 C33 138.9(3)
C54 Ir2 Ta2 C33 -151.0(3)
C55 Ir2 Ta2 C32 -74.7(3)
C51 Ir2 Ta2 C32 1.5(3)
C52 Ir2 Ta2 C32 68.7(3)
C53 Ir2 Ta2 C32 135.0(3)
C54 Ir2 Ta2 C32 -154.9(3)
C41 Ta2 N2 C45 -159.5(14)
C35 Ta2 N2 C45 -23.0(14)
C34 Ta2 N2 C45 -56.1(14)
C31 Ta2 N2 C45 -14.2(15)
C33 Ta2 N2 C45 -76.7(14)
C32 Ta2 N2 C45 -55.9(15)
Ir2 Ta2 N2 C45 91.4(14)
N2 Ta2 C31 C32 -131.5(3)
C41 Ta2 C31 C32 6.1(4)
C35 Ta2 C31 C32 -115.7(5)
C34 Ta2 C31 C32 -77.5(3)
C33 Ta2 C31 C32 -37.2(3)
Ir2 Ta2 C31 C32 114.4(3)
N2 Ta2 C31 C35 -15.8(4)
C41 Ta2 C31 C35 121.7(3)
C34 Ta2 C31 C35 38.1(3)
C33 Ta2 C31 C35 78.5(3)
C32 Ta2 C31 C35 115.7(5)
Ir2 Ta2 C31 C35 -129.9(3)
N2 Ta2 C31 C36 104.4(5)
C41 Ta2 C31 C36 -118.1(4)
C35 Ta2 C31 C36 120.2(6)
C34 Ta2 C31 C36 158.3(5)
C33 Ta2 C31 C36 -161.3(5)
C32 Ta2 C31 C36 -124.2(6)
Ir2 Ta2 C31 C36 -9.7(4)
C35 C31 C32 C33 1.3(6)
C36 C31 C32 C33 -171.9(5)
Ta2 C31 C32 C33 64.1(3)
C35 C31 C32 C37 -179.1(5)
C36 C31 C32 C37 7.6(8)
Ta2 C31 C32 C37 -116.3(5)
C35 C31 C32 Ta2 -62.8(3)
C36 C31 C32 Ta2 124.0(5)
N2 Ta2 C32 C31 78.7(4)
C41 Ta2 C32 C31 -174.9(3)
C35 Ta2 C32 C31 37.6(3)
C34 Ta2 C32 C31 79.0(4)
C33 Ta2 C32 C31 115.4(5)
Ir2 Ta2 C32 C31 -69.5(3)
N2 Ta2 C32 C33 -36.7(4)
C41 Ta2 C32 C33 69.6(3)
C35 Ta2 C32 C33 -77.8(3)
C34 Ta2 C32 C33 -36.5(3)
C31 Ta2 C32 C33 -115.4(5)
Ir2 Ta2 C32 C33 175.1(3)
N2 Ta2 C32 C37 -160.0(4)
C41 Ta2 C32 C37 -53.7(4)
C35 Ta2 C32 C37 158.9(5)
C34 Ta2 C32 C37 -159.8(5)
C31 Ta2 C32 C37 121.3(6)
C33 Ta2 C32 C37 -123.3(5)
Ir2 Ta2 C32 C37 51.8(4)
C31 C32 C33 C34 -0.3(6)
C37 C32 C33 C34 -179.9(5)
Ta2 C32 C33 C34 63.5(4)
C31 C32 C33 C38 171.4(5)
C37 C32 C33 C38 -8.2(9)
Ta2 C32 C33 C38 -124.8(5)
C31 C32 C33 Ta2 -63.8(3)
C37 C32 C33 Ta2 116.6(5)
N2 Ta2 C33 C34 40.4(4)
C41 Ta2 C33 C34 136.1(4)
C35 Ta2 C33 C34 -37.7(4)
C31 Ta2 C33 C34 -79.3(4)
C32 Ta2 C33 C34 -116.1(5)
Ir2 Ta2 C33 C34 -123.1(3)
N2 Ta2 C33 C32 156.6(3)
C41 Ta2 C33 C32 -107.8(3)
C35 Ta2 C33 C32 78.4(3)
C34 Ta2 C33 C32 116.1(5)
C31 Ta2 C33 C32 36.8(3)
Ir2 Ta2 C33 C32 -7.0(4)
N2 Ta2 C33 C38 -80.5(5)
C41 Ta2 C33 C38 15.2(5)
C35 Ta2 C33 C38 -158.6(6)
C34 Ta2 C33 C38 -120.9(7)
C31 Ta2 C33 C38 159.8(6)
C32 Ta2 C33 C38 123.0(7)
Ir2 Ta2 C33 C38 116.0(5)
C32 C33 C34 C35 -0.8(6)
C38 C33 C34 C35 -172.5(5)
Ta2 C33 C34 C35 65.0(4)
C32 C33 C34 C39 177.2(5)
C38 C33 C34 C39 5.5(9)
Ta2 C33 C34 C39 -117.0(5)
C32 C33 C34 Ta2 -65.8(4)
C38 C33 C34 Ta2 122.5(5)
N2 Ta2 C34 C33 -143.4(4)
C41 Ta2 C34 C33 -44.7(4)
C35 Ta2 C34 C33 115.3(5)
C31 Ta2 C34 C33 77.0(4)
C32 Ta2 C34 C33 36.8(3)
Ir2 Ta2 C34 C33 97.8(4)
N2 Ta2 C34 C35 101.3(3)
C41 Ta2 C34 C35 -160.0(3)
C31 Ta2 C34 C35 -38.3(3)
C33 Ta2 C34 C35 -115.3(5)
C32 Ta2 C34 C35 -78.5(4)
Ir2 Ta2 C34 C35 -17.5(4)
N2 Ta2 C34 C39 -20.7(5)
C41 Ta2 C34 C39 78.0(5)
C35 Ta2 C34 C39 -122.1(6)
C31 Ta2 C34 C39 -160.4(5)
C33 Ta2 C34 C39 122.7(6)
C32 Ta2 C34 C39 159.5(5)
Ir2 Ta2 C34 C39 -139.6(4)
C33 C34 C35 C31 1.7(6)
C39 C34 C35 C31 -176.3(5)
Ta2 C34 C35 C31 69.4(4)
C33 C34 C35 C40 174.7(5)
C39 C34 C35 C40 -3.3(9)
Ta2 C34 C35 C40 -117.5(5)
C33 C34 C35 Ta2 -67.8(4)
C39 C34 C35 Ta2 114.2(5)
C32 C31 C35 C34 -1.9(6)
C36 C31 C35 C34 171.4(5)
Ta2 C31 C35 C34 -68.2(4)
C32 C31 C35 C40 -175.0(5)
C36 C31 C35 C40 -1.8(8)
Ta2 C31 C35 C40 118.6(5)
C32 C31 C35 Ta2 66.4(4)
C36 C31 C35 Ta2 -120.4(5)
N2 Ta2 C35 C34 -79.0(3)
C41 Ta2 C35 C34 28.0(5)
C31 Ta2 C35 C34 113.6(4)
C33 Ta2 C35 C34 36.7(3)
C32 Ta2 C35 C34 77.2(3)
Ir2 Ta2 C35 C34 169.1(3)
N2 Ta2 C35 C31 167.4(3)
C41 Ta2 C35 C31 -85.6(4)
C34 Ta2 C35 C31 -113.6(4)
C33 Ta2 C35 C31 -76.9(3)
C32 Ta2 C35 C31 -36.4(3)
Ir2 Ta2 C35 C31 55.5(3)
N2 Ta2 C35 C40 44.7(5)
C41 Ta2 C35 C40 151.7(5)
C34 Ta2 C35 C40 123.8(7)
C31 Ta2 C35 C40 -122.6(7)
C33 Ta2 C35 C40 160.4(6)
C32 Ta2 C35 C40 -159.0(6)
Ir2 Ta2 C35 C40 -67.1(5)
C44 Si2 C41 Ta2 -70.6(4)
C43 Si2 C41 Ta2 52.7(4)
C42 Si2 C41 Ta2 169.8(4)
N2 Ta2 C41 Si2 -50.8(4)
C35 Ta2 C41 Si2 -155.8(3)
C34 Ta2 C41 Si2 -140.2(4)
C31 Ta2 C41 Si2 162.3(3)
C33 Ta2 C41 Si2 -163.0(4)
C32 Ta2 C41 Si2 165.6(4)
Ir2 Ta2 C41 Si2 61.3(4)
Ta2 N2 C45 C46 126.4(13)
Ta2 N2 C45 C50 -53.2(16)
N2 C45 C46 C47 -175.5(5)
C50 C45 C46 C47 4.1(8)
C45 C46 C47 C48 -1.3(9)
C46 C47 C48 C49 -2.2(9)
C46 C47 C48 Br2 176.1(4)
C47 C48 C49 C50 2.8(8)
Br2 C48 C49 C50 -175.5(4)
C48 C49 C50 C45 0.1(8)
N2 C45 C50 C49 176.1(5)
C46 C45 C50 C49 -3.5(8)
C55 Ir2 C51 C52 -118.2(4)
C53 Ir2 C51 C52 -37.7(3)
C54 Ir2 C51 C52 -79.9(3)
Ta2 Ir2 C51 C52 113.6(3)
C52 Ir2 C51 C55 118.2(4)
C53 Ir2 C51 C55 80.5(3)
C54 Ir2 C51 C55 38.3(3)
Ta2 Ir2 C51 C55 -128.2(3)
C55 Ir2 C51 C56 120.3(6)
C52 Ir2 C51 C56 -121.5(7)
C53 Ir2 C51 C56 -159.2(6)
C54 Ir2 C51 C56 158.6(6)
Ta2 Ir2 C51 C56 -7.9(7)
C55 C51 C52 C53 0.1(6)
C56 C51 C52 C53 -174.8(6)
Ir2 C51 C52 C53 61.9(4)
C55 C51 C52 C57 174.4(6)
C56 C51 C52 C57 -0.4(10)
Ir2 C51 C52 C57 -123.7(6)
C55 C51 C52 Ir2 -61.9(4)
C56 C51 C52 Ir2 123.3(6)
C55 Ir2 C52 C51 37.1(3)
C53 Ir2 C52 C51 117.6(5)
C54 Ir2 C52 C51 80.2(3)
Ta2 Ir2 C52 C51 -123.5(3)
C55 Ir2 C52 C53 -80.5(4)
C51 Ir2 C52 C53 -117.6(5)
C54 Ir2 C52 C53 -37.4(3)
Ta2 Ir2 C52 C53 118.8(3)
C55 Ir2 C52 C57 160.6(5)
C51 Ir2 C52 C57 123.5(6)
C53 Ir2 C52 C57 -118.9(6)
C54 Ir2 C52 C57 -156.3(5)
Ta2 Ir2 C52 C57 -0.1(6)
C51 C52 C53 C54 0.3(6)
C57 C52 C53 C54 -174.3(5)
Ir2 C52 C53 C54 62.3(4)
C51 C52 C53 C58 176.2(5)
C57 C52 C53 C58 1.6(9)
Ir2 C52 C53 C58 -121.8(5)
C51 C52 C53 Ir2 -62.0(4)
C57 C52 C53 Ir2 123.4(6)
C55 Ir2 C53 C54 -37.9(3)
C51 Ir2 C53 C54 -80.2(4)
C52 Ir2 C53 C54 -117.1(5)
Ta2 Ir2 C53 C54 126.2(3)
C55 Ir2 C53 C52 79.2(4)
C51 Ir2 C53 C52 36.9(3)
C54 Ir2 C53 C52 117.1(5)
Ta2 Ir2 C53 C52 -116.7(3)
C55 Ir2 C53 C58 -159.8(5)
C51 Ir2 C53 C58 157.9(5)
C52 Ir2 C53 C58 121.0(6)
C54 Ir2 C53 C58 -122.0(6)
Ta2 Ir2 C53 C58 4.3(6)
C52 C53 C54 C55 -0.6(6)
C58 C53 C54 C55 -176.4(5)
Ir2 C53 C54 C55 61.5(4)
C52 C53 C54 C59 174.6(5)
C58 C53 C54 C59 -1.3(9)
Ir2 C53 C54 C59 -123.3(6)
C52 C53 C54 Ir2 -62.1(4)
C58 C53 C54 Ir2 122.1(6)
C55 Ir2 C54 C53 117.5(5)
C51 Ir2 C54 C53 79.8(3)
C52 Ir2 C54 C53 38.0(3)
Ta2 Ir2 C54 C53 -114.4(3)
C51 Ir2 C54 C55 -37.7(3)
C52 Ir2 C54 C55 -79.5(3)
C53 Ir2 C54 C55 -117.5(5)
Ta2 Ir2 C54 C55 128.1(3)
C55 Ir2 C54 C59 -120.2(6)
C51 Ir2 C54 C59 -157.9(5)
C52 Ir2 C54 C59 160.3(5)
C53 Ir2 C54 C59 122.4(6)
Ta2 Ir2 C54 C59 8.0(6)
C52 C51 C55 C54 -0.4(6)
C56 C51 C55 C54 174.5(5)
Ir2 C51 C55 C54 -62.6(4)
C52 C51 C55 C60 -174.5(6)
C56 C51 C55 C60 0.3(9)
Ir2 C51 C55 C60 123.3(6)
C52 C51 C55 Ir2 62.2(4)
C56 C51 C55 Ir2 -122.9(6)
C53 C54 C55 C51 0.6(6)
C59 C54 C55 C51 -174.7(5)
Ir2 C54 C55 C51 62.6(4)
C53 C54 C55 C60 174.8(5)
C59 C54 C55 C60 -0.4(9)
Ir2 C54 C55 C60 -123.2(6)
C53 C54 C55 Ir2 -62.0(4)
C59 C54 C55 Ir2 122.8(5)
C52 Ir2 C55 C51 -36.7(3)
C53 Ir2 C55 C51 -79.5(3)
C54 Ir2 C55 C51 -116.6(4)
Ta2 Ir2 C55 C51 119.6(3)
C51 Ir2 C55 C54 116.6(4)
C52 Ir2 C55 C54 79.9(3)
C53 Ir2 C55 C54 37.1(3)
Ta2 Ir2 C55 C54 -123.8(3)
C51 Ir2 C55 C60 -122.6(7)
C52 Ir2 C55 C60 -159.3(6)
C53 Ir2 C55 C60 157.9(6)
C54 Ir2 C55 C60 120.8(7)
Ta2 Ir2 C55 C60 -3.0(8)
